data_7132322
loop_
_publ_author_name
'Spoletti, Enrico'
'Verma, Vivek'
'Cappuccino, Chiara'
'Lusi, Matteo'

_publ_section_title
;
 Solid Solution Polymorphs afford two High-Soluble Co-Drug Forms of
 Tolbutamide and Chlorpropamide
;
_journal_name_full 'Chemical Communications'
_journal_paper_doi 10.1039/D3CC04725C
_journal_year 2023
_chemical_formula_sum 'C11.07 H15.66 Cl0.47 N2 O3 S'
_chemical_formula_weight 273.35
_chemical_name_common 'Chloropropamide Tolbutamide'
_space_group_crystal_system orthorhombic
_space_group_IT_number 60
_space_group_name_Hall '-P 2n 2ab'
_space_group_name_H-M_alt 'P b c n'
_atom_sites_solution_hydrogens mixed
_audit_creation_method SHELXL-2014
_audit_update_record
;
2023-08-22 deposited with the CCDC.	2023-11-10 downloaded from the CCDC.
;
_cell_angle_alpha 90
_cell_angle_beta 90
_cell_angle_gamma 90
_cell_formula_units_Z 8
_cell_length_a 15.1745(11)
_cell_length_b 9.3155(5)
_cell_length_c 19.5240(12)
_cell_measurement_reflns_used 543
_cell_measurement_temperature 293(2)
_cell_measurement_theta_max 40
_cell_measurement_theta_min 2
_cell_volume 2759.9(3)
_computing_structure_refinement 'SHELXL-2014 (Sheldrick, 2014)'
_diffrn_ambient_temperature 293(2)
_diffrn_measured_fraction_theta_full 0.997
_diffrn_measured_fraction_theta_max 0.997
_diffrn_measurement_device_type 'Bruker D8 Quest'
_diffrn_radiation_type MoK\a
_diffrn_radiation_wavelength 0.71073
_diffrn_reflns_av_R_equivalents 0.0590
_diffrn_reflns_av_unetI/netI 0.0249
_diffrn_reflns_Laue_measured_fraction_full 0.997
_diffrn_reflns_Laue_measured_fraction_max 0.997
_diffrn_reflns_limit_h_max 18
_diffrn_reflns_limit_h_min -18
_diffrn_reflns_limit_k_max 11
_diffrn_reflns_limit_k_min -10
_diffrn_reflns_limit_l_max 23
_diffrn_reflns_limit_l_min -23
_diffrn_reflns_number 33581
_diffrn_reflns_point_group_measured_fraction_full 0.997
_diffrn_reflns_point_group_measured_fraction_max 0.997
_diffrn_reflns_theta_full 25.242
_diffrn_reflns_theta_max 25.378
_diffrn_reflns_theta_min 2.481
_exptl_absorpt_coefficient_mu 0.325
_exptl_absorpt_correction_T_max 0.7452
_exptl_absorpt_correction_T_min 0.6732
_exptl_absorpt_correction_type multi-scan
_exptl_absorpt_process_details sadabs
_exptl_crystal_colour colourless
_exptl_crystal_density_diffrn 1.316
_exptl_crystal_description prism
_exptl_crystal_F_000 1152
_exptl_crystal_recrystallization_method 'Re-crystallisation from solvent'
_exptl_crystal_size_max 0.4
_exptl_crystal_size_mid 0.2
_exptl_crystal_size_min 0.1
_refine_diff_density_max 0.709
_refine_diff_density_min -0.454
_refine_diff_density_rms 0.153
_refine_ls_extinction_coef 0.039(7)
_refine_ls_extinction_expression Fc^*^=kFc[1+0.001xFc^2^\l^3^/sin(2\q)]^-1/4^
_refine_ls_extinction_method SHELXL
_refine_ls_goodness_of_fit_ref 1.126
_refine_ls_hydrogen_treatment mixed
_refine_ls_matrix_type full
_refine_ls_number_parameters 168
_refine_ls_number_reflns 2530
_refine_ls_number_restraints 6
_refine_ls_restrained_S_all 1.126
_refine_ls_R_factor_all 0.1423
_refine_ls_R_factor_gt 0.0937
_refine_ls_shift/su_max 4.541
_refine_ls_shift/su_mean 0.112
_refine_ls_structure_factor_coef Fsqd
_refine_ls_weighting_details 'w=1/[\s^2^(Fo^2^)+(0.1449P)^2^+2.4113P] where P=(Fo^2^+2Fc^2^)/3'
_refine_ls_weighting_scheme calc
_refine_ls_wR_factor_gt 0.2588
_refine_ls_wR_factor_ref 0.3051
_reflns_Friedel_coverage 0.000
_reflns_number_gt 1562
_reflns_number_total 2530
_reflns_threshold_expression 'I > 2\s(I)'
_cod_data_source_file d3cc04725c2.cif
_cod_data_source_block SS2_46
_cod_database_code 7132322
_shelx_space_group_comment
;
The symmetry employed for this shelxl refinement is uniquely defined
by the following loop, which should always be used as a source of
symmetry information in preference to the above space-group names.
They are only intended as comments.
;
_shelxl_version_number 2014-3

loop_
_space_group_symop_operation_xyz
'x, y, z'
'-x+1/2, -y+1/2, z+1/2'
'x+1/2, -y+1/2, -z'
'-x, y, -z+1/2'
'-x, -y, -z'
'x-1/2, y-1/2, -z-1/2'
'-x-1/2, y-1/2, z'
'x, -y, z-1/2'

loop_
_atom_site_label
_atom_site_type_symbol
_atom_site_fract_x
_atom_site_fract_y
_atom_site_fract_z
_atom_site_U_iso_or_equiv
_atom_site_adp_type
_atom_site_occupancy
_atom_site_site_symmetry_order
_atom_site_calc_flag
_atom_site_refinement_flags_posn
_atom_site_refinement_flags_adp
_atom_site_refinement_flags_occupancy
_atom_site_disorder_assembly
_atom_site_disorder_group
Cl1 Cl 0.1820(4) 0.0226(6) 0.91517(16) 0.170(3) Uani 0.469(14) 1 d . . P A 1
C1 C 0.1820(4) 0.0226(6) 0.91517(16) 0.170(3) Uani 0.531(14) 1 d . . P A 2
H1A H 0.1283 0.0219 0.9412 0.256 Uiso 0.531(14) 1 calc R U P A 2
H1B H 0.2216 0.0924 0.9341 0.256 Uiso 0.531(14) 1 calc R U P A 2
H1C H 0.2088 -0.0706 0.9170 0.256 Uiso 0.531(14) 1 calc R U P A 2
C2 C 0.1595(5) 0.0654(10) 0.8327(3) 0.112(2) Uani 1 1 d . . . . .
C3 C 0.1432(7) 0.1993(10) 0.8134(5) 0.148(3) Uani 1 1 d . . . . .
H3 H 0.1432 0.2717 0.8462 0.177 Uiso 1 1 calc R U . . .
C4 C 0.1261(7) 0.2348(8) 0.7448(4) 0.140(3) Uani 1 1 d . . . . .
H4 H 0.1147 0.3295 0.7326 0.169 Uiso 1 1 calc R U . . .
C5 C 0.1260(4) 0.1319(6) 0.6972(3) 0.0835(15) Uani 1 1 d . . . . .
C6 C 0.1408(6) -0.0047(8) 0.7173(3) 0.130(3) Uani 1 1 d . . . . .
H6 H 0.1410 -0.0777 0.6848 0.156 Uiso 1 1 calc R U . . .
C7 C 0.1555(7) -0.0378(9) 0.7846(4) 0.153(4) Uani 1 1 d . . . . .
H7 H 0.1628 -0.1333 0.7973 0.184 Uiso 1 1 calc R U . . .
S8 S 0.10312(11) 0.17254(15) 0.61095(8) 0.0893(7) Uani 1 1 d . . . . .
N9 N 0.1943(3) 0.2382(4) 0.5800(2) 0.0872(14) Uani 1 1 d . . . . .
H9 H 0.1943 0.3262 0.5666 0.105 Uiso 1 1 calc R U . . .
C10 C 0.2721(4) 0.1599(5) 0.5741(2) 0.0788(15) Uani 1 1 d . . . . .
N11 N 0.3426(4) 0.2389(5) 0.5605(2) 0.0937(16) Uani 1 1 d . . . . .
H11 H 0.3362 0.3303 0.5567 0.112 Uiso 1 1 calc R U . . .
C12 C 0.4297(5) 0.1786(8) 0.5516(4) 0.116(2) Uani 1 1 d . . . . .
H12A H 0.4618 0.2348 0.5180 0.139 Uiso 1 1 calc R U . . .
H12B H 0.4245 0.0814 0.5343 0.139 Uiso 1 1 calc R U . . .
C13 C 0.4808(7) 0.1766(10) 0.6177(7) 0.177(5) Uani 1 1 d . . . . .
H13A H 0.4853 0.2738 0.6351 0.213 Uiso 1 1 calc R U . . .
H13B H 0.4486 0.1202 0.6512 0.213 Uiso 1 1 calc R U . . .
C14 C 0.5683(9) 0.1176(14) 0.6103(9) 0.217(7) Uani 1 1 d . . . . .
H14A H 0.6080 0.1843 0.5878 0.260 Uiso 1 1 calc R U . A 2
H14B H 0.5679 0.0273 0.5856 0.260 Uiso 1 1 calc R U . A 2
C15 C 0.5914(11) 0.097(2) 0.6853(10) 0.152(11) Uani 0.531(14) 1 d . U P A 2
H15A H 0.5419 0.1241 0.7132 0.228 Uiso 0.531(14) 1 calc R U P A 2
H15B H 0.6411 0.1563 0.6967 0.228 Uiso 0.531(14) 1 calc R U P A 2
H15C H 0.6057 -0.0017 0.6935 0.228 Uiso 0.531(14) 1 calc R U P A 2
O3 O 0.0434(3) 0.2904(5) 0.6090(3) 0.1189(16) Uani 1 1 d . . . . .
O2 O 0.0814(3) 0.0431(4) 0.5763(2) 0.1030(14) Uani 1 1 d . . . . .
O4 O 0.2718(3) 0.0306(4) 0.5808(2) 0.0985(14) Uani 1 1 d . . . . .
H15 H 0.5914(11) 0.097(2) 0.6853(10) 0.3(2) Uiso 0.469(14) 1 d . . P A 1

loop_
_atom_site_aniso_label
_atom_site_aniso_U_11
_atom_site_aniso_U_22
_atom_site_aniso_U_33
_atom_site_aniso_U_23
_atom_site_aniso_U_13
_atom_site_aniso_U_12
Cl1 0.246(6) 0.194(5) 0.071(2) -0.009(2) 0.015(2) -0.005(4)
C1 0.246(6) 0.194(5) 0.071(2) -0.009(2) 0.015(2) -0.005(4)
C2 0.128(6) 0.130(6) 0.079(4) -0.013(4) 0.016(4) -0.010(5)
C3 0.209(9) 0.123(6) 0.111(6) -0.053(5) 0.003(6) 0.018(7)
C4 0.224(9) 0.087(5) 0.110(6) -0.028(4) -0.025(6) 0.039(5)
C5 0.095(4) 0.067(3) 0.089(4) -0.013(3) 0.003(3) 0.003(3)
C6 0.228(9) 0.083(4) 0.079(4) 0.001(3) -0.005(5) -0.036(5)
C7 0.272(12) 0.109(6) 0.079(4) 0.012(4) -0.009(6) -0.039(7)
S8 0.1037(12) 0.0663(9) 0.0980(12) 0.0036(7) -0.0137(8) 0.0029(7)
N9 0.115(4) 0.050(2) 0.096(3) 0.014(2) 0.003(3) -0.001(2)
C10 0.117(5) 0.051(3) 0.068(3) 0.001(2) 0.009(3) 0.001(3)
N11 0.129(4) 0.059(3) 0.093(3) 0.005(2) 0.026(3) -0.004(3)
C12 0.125(6) 0.092(5) 0.132(6) -0.008(4) 0.036(5) -0.003(4)
C13 0.143(8) 0.129(7) 0.259(14) -0.085(8) -0.034(8) 0.046(6)
C14 0.183(11) 0.153(10) 0.32(2) -0.073(11) 0.006(11) 0.007(9)
C15 0.145(13) 0.143(13) 0.167(14) 0.000(8) -0.013(8) 0.000(8)
O3 0.109(3) 0.090(3) 0.157(4) 0.012(3) -0.015(3) 0.022(3)
O2 0.132(3) 0.079(3) 0.098(3) -0.003(2) -0.029(2) -0.017(2)
O4 0.124(3) 0.051(2) 0.121(3) 0.0061(18) 0.013(2) 0.003(2)

loop_
_atom_type_symbol
_atom_type_description
_atom_type_scat_dispersion_real
_atom_type_scat_dispersion_imag
_atom_type_scat_source
C C 0.0033 0.0016 'International Tables Vol C Tables 4.2.6.8 and 6.1.1.4'
H H 0.0000 0.0000 'International Tables Vol C Tables 4.2.6.8 and 6.1.1.4'
N N 0.0061 0.0033 'International Tables Vol C Tables 4.2.6.8 and 6.1.1.4'
O O 0.0106 0.0060 'International Tables Vol C Tables 4.2.6.8 and 6.1.1.4'
Cl Cl 0.1484 0.1585 'International Tables Vol C Tables 4.2.6.8 and 6.1.1.4'
S S 0.1246 0.1234 'International Tables Vol C Tables 4.2.6.8 and 6.1.1.4'

loop_
_geom_angle_atom_site_label_1
_geom_angle_atom_site_label_2
_geom_angle_atom_site_label_3
_geom_angle
_geom_angle_site_symmetry_1
_geom_angle_site_symmetry_3
_geom_angle_publ_flag
C3 C2 C7 117.7(7) . . ?
C3 C2 Cl1 122.0(6) . . ?
C7 C2 Cl1 120.3(7) . . ?
C2 C3 C4 121.9(7) . . ?
C5 C4 C3 119.6(7) . . ?
C4 C5 C6 118.3(6) . . ?
C4 C5 S8 120.7(5) . . ?
C6 C5 S8 120.9(4) . . ?
C5 C6 C7 121.2(7) . . ?
C2 C7 C6 121.1(8) . . ?
O2 S8 O3 119.6(3) . . ?
O2 S8 N9 109.8(3) . . ?
O3 S8 N9 103.9(3) . . ?
O2 S8 C5 108.6(3) . . ?
O3 S8 C5 108.5(3) . . ?
N9 S8 C5 105.5(3) . . ?
C10 N9 S8 123.6(3) . . ?
O4 C10 N11 125.2(6) . . ?
O4 C10 N9 120.6(5) . . ?
N11 C10 N9 114.2(4) . . ?
C10 N11 C12 123.1(5) . . ?
N11 C12 C13 111.9(7) . . ?
C14 C13 C12 113.1(11) . . ?
C13 C14 C15 99.4(13) . . ?

loop_
_geom_bond_atom_site_label_1
_geom_bond_atom_site_label_2
_geom_bond_distance
_geom_bond_site_symmetry_2
_geom_bond_publ_flag
Cl1 C2 1.693(8) . ?
C2 C3 1.326(11) . ?
C2 C7 1.346(10) . ?
C3 C4 1.403(12) . ?
C4 C5 1.335(8) . ?
C5 C6 1.350(9) . ?
C5 S8 1.762(6) . ?
C6 C7 1.367(9) . ?
S8 O2 1.421(4) . ?
S8 O3 1.424(4) . ?
S8 N9 1.629(5) . ?
N9 C10 1.394(7) . ?
C10 O4 1.211(6) . ?
C10 N11 1.325(7) . ?
N11 C12 1.447(8) . ?
C12 C13 1.505(13) . ?
C13 C14 1.445(15) . ?
C14 C15 1.518(19) . ?
